data_2108336
loop_
_publ_author_name
'Kutniewska, Sylwia E.'
'Jarzembska, Katarzyna N.'
'Kami\'nski, Rados\/law'
'Stasyuk, Anton J.'
'Gryko, Daniel T.'
'Cyra\'nski, Micha\/l K.'

_publ_section_title
;
 Structural, energetic and spectroscopic studies of new luminescent
 complexes based on 2-(2'-hydroxyphenyl)imidazo[1,2-<i>a</i>]pyridines and
 1,2-phenylenediboronic acid
;
_journal_coeditor_code DK5074SUP1
_journal_issue 6
_journal_name_full 'Acta Crystallographica Section B'
_journal_page_first 725
_journal_page_last 737
_journal_paper_doi 10.1107/S2052520618015469
_journal_volume 74
_journal_year 2018
_chemical_formula_moiety 'C13 H9 Br1 N2 O1'
_chemical_formula_sum 'C13 H9 Br N2 O'
_chemical_formula_weight 289.1
_space_group_IT_number 14
_symmetry_cell_setting monoclinic
_symmetry_Int_Tables_number 14
_symmetry_space_group_name_Hall '-P 2ybc'
_symmetry_space_group_name_H-M 'P 1 21/c 1'
_cell_angle_alpha 90
_cell_angle_beta 107.1883(16)
_cell_angle_gamma 90
_cell_formula_units_Z 4
_cell_length_a 12.8423(7)
_cell_length_b 7.0971(4)
_cell_length_c 12.6239(7)
_cell_measurement_reflns_used 9928
_cell_measurement_temperature 100
_cell_measurement_theta_max 30.48
_cell_measurement_theta_min 3.29
_cell_volume 1099.19(11)
_diffrn_ambient_temperature 100
_diffrn_detector 'PHOTON 100'
_diffrn_measured_fraction_theta_full 1
_diffrn_measured_fraction_theta_max 1
_diffrn_measurement_device '\k-geometry diffractometer'
_diffrn_measurement_device_type 'Bruker D8 VENTURE'
_diffrn_measurement_method '\f or \w oscillation scans'
_diffrn_radiation_monochromator graphite
_diffrn_radiation_probe x-ray
_diffrn_radiation_type Mok\a
_diffrn_radiation_wavelength 0.71073
_diffrn_reflns_av_R_equivalents 0.0441
_diffrn_reflns_av_unetI/netI 0.029
_diffrn_reflns_limit_h_max 18
_diffrn_reflns_limit_h_min -18
_diffrn_reflns_limit_k_max 10
_diffrn_reflns_limit_k_min -10
_diffrn_reflns_limit_l_max 18
_diffrn_reflns_limit_l_min -18
_diffrn_reflns_number 29038
_diffrn_reflns_theta_full 30.55
_diffrn_reflns_theta_max 30.55
_diffrn_reflns_theta_min 3.29
_diffrn_source sealed-tube
_exptl_absorpt_coefficient_mu 3.722
_exptl_absorpt_correction_T_max 0.746
_exptl_absorpt_correction_T_min 0.65
_exptl_absorpt_correction_type multi-scan
_exptl_absorpt_process_details
;
  Bruker AXS SADABS-2014/5, Apex3, Madison, Wisconsin, USA, 2015
;
_exptl_crystal_colour colourless
_exptl_crystal_density_diffrn 1.7472
_exptl_crystal_description plate
_exptl_crystal_F_000 576
_exptl_crystal_size_max 0.217
_exptl_crystal_size_mid 0.194
_exptl_crystal_size_min 0.119
_refine_diff_density_max 0.56
_refine_diff_density_min -0.45
_refine_ls_extinction_method none
_refine_ls_goodness_of_fit_gt 1.27
_refine_ls_goodness_of_fit_ref 1.21
_refine_ls_hydrogen_treatment refall
_refine_ls_number_constraints 541
_refine_ls_number_parameters 181
_refine_ls_number_reflns 3358
_refine_ls_number_restraints 9
_refine_ls_R_factor_all 0.0457
_refine_ls_R_factor_gt 0.0251
_refine_ls_shift/su_max 0.0099
_refine_ls_shift/su_mean 0.0006
_refine_ls_structure_factor_coef Fsqd
_refine_ls_weighting_details w=1/(\s^2^(I)+0.0004I^2^)
_refine_ls_weighting_scheme sigma
_refine_ls_wR_factor_gt 0.0451
_refine_ls_wR_factor_ref 0.0500
_reflns_number_gt 2530
_reflns_number_total 3358
_reflns_threshold_expression I>3\s(I)
_cod_data_source_file dk5074sup1.cif
_cod_data_source_block c
_cod_depositor_comments
;
The following automatic conversions were performed:

'_diffrn_radiation_probe' value 'X-ray' changed to 'x-ray' according
to
/home/data/users/saulius/crontab/automatic-downloads/rss-feeds/IUCr/lib/dictionaries/cif_core.dic
dictionary named 'cif_core.dic' version 2.4.2 from 2011-04-26.

Automatic conversion script
Id: cif_fix_values 4973 2017-02-22 13:04:09Z antanas 
;
_cod_original_formula_sum 'C13 H9 Br1 N2 O1'
_cod_database_code 2108336

loop_
_space_group_symop_id
_space_group_symop_operation_xyz
1 x,y,z
2 -x,y+1/2,-z+1/2
3 -x,-y,-z
4 x,-y+1/2,z+1/2

loop_
_atom_site_label
_atom_site_type_symbol
_atom_site_fract_x
_atom_site_fract_y
_atom_site_fract_z
_atom_site_adp_type
_atom_site_U_iso_or_equiv
_atom_site_site_symmetry_multiplicity
_atom_site_occupancy
_atom_site_calc_flag
Br1 Br 0.024615(12) 0.82947(2) 0.394802(12) Uani 0.02217(5) 4 1 d
O1 O 0.38303(8) 0.52590(14) 0.78020(8) Uani 0.0189(3) 4 1 d
N1 N 0.52718(10) 0.60478(16) 0.67938(10) Uani 0.0153(4) 4 1 d
N2 N 0.59074(10) 0.72289(15) 0.54704(9) Uani 0.0144(4) 4 1 d
C1 C 0.61605(12) 0.62819(18) 0.64821(12) Uani 0.0147(5) 4 1 d
C2 C 0.72582(12) 0.5737(2) 0.69912(12) Uani 0.0187(5) 4 1 d
C3 C 0.80275(13) 0.6186(2) 0.64809(13) Uani 0.0212(5) 4 1 d
C4 C 0.77407(13) 0.7191(2) 0.54545(13) Uani 0.0207(5) 4 1 d
C5 C 0.66814(12) 0.7680(2) 0.49653(12) Uani 0.0177(5) 4 1 d
C6 C 0.48141(12) 0.7597(2) 0.51468(11) Uani 0.0141(4) 4 1 d
C7 C 0.44317(12) 0.68606(18) 0.59776(11) Uani 0.0136(4) 4 1 d
C8 C 0.33092(11) 0.68371(18) 0.60273(11) Uani 0.0132(4) 4 1 d
C9 C 0.24601(12) 0.7562(2) 0.51538(12) Uani 0.0155(4) 4 1 d
C10 C 0.13902(12) 0.7443(2) 0.51817(12) Uani 0.0171(5) 4 1 d
C11 C 0.11366(12) 0.6615(2) 0.60756(13) Uani 0.0194(5) 4 1 d
C12 C 0.19715(13) 0.5897(2) 0.69474(12) Uani 0.0183(5) 4 1 d
C13 C 0.30551(12) 0.59955(19) 0.69338(11) Uani 0.0153(5) 4 1 d
H2 H 0.7450(12) 0.499(2) 0.7773(7) Uiso 0.0224 4 1 d
H3 H 0.8874(4) 0.581(2) 0.6856(12) Uiso 0.0254 4 1 d
H4 H 0.8351(10) 0.757(2) 0.5055(12) Uiso 0.0248 4 1 d
H5 H 0.6383(12) 0.8372(18) 0.4168(6) Uiso 0.0213 4 1 d
H6 H 0.4397(11) 0.8335(17) 0.4390(7) Uiso 0.0169 4 1 d
H9 H 0.2633(12) 0.8218(18) 0.4449(8) Uiso 0.0186 4 1 d
H11 H 0.0305(5) 0.654(2) 0.6108(13) Uiso 0.0233 4 1 d
H12 H 0.1741(11) 0.530(2) 0.7635(8) Uiso 0.022 4 1 d
H13 H 0.4517(8) 0.526(3) 0.7592(15) Uiso 0.0283 4 1 d

loop_
_atom_site_aniso_label
_atom_site_aniso_type_symbol
_atom_site_aniso_U_11
_atom_site_aniso_U_22
_atom_site_aniso_U_33
_atom_site_aniso_U_12
_atom_site_aniso_U_13
_atom_site_aniso_U_23
Br1 Br 0.01409(8) 0.03204(9) 0.01871(8) 0.00325(7) 0.00223(6) 0.00481(7)
O1 O 0.0236(6) 0.0188(5) 0.0138(5) 0.0002(5) 0.0050(4) 0.0025(4)
N1 N 0.0169(6) 0.0145(6) 0.0137(6) -0.0001(5) 0.0032(5) 0.0015(5)
N2 N 0.0172(6) 0.0117(5) 0.0141(6) -0.0018(5) 0.0042(5) -0.0016(5)
C1 C 0.0163(8) 0.0120(7) 0.0143(7) 0.0003(5) 0.0022(6) -0.0005(5)
C2 C 0.0167(8) 0.0190(8) 0.0188(8) 0.0023(6) 0.0029(6) -0.0014(6)
C3 C 0.0164(8) 0.0236(8) 0.0224(8) 0.0015(6) 0.0040(6) -0.0041(6)
C4 C 0.0189(8) 0.0217(8) 0.0234(8) -0.0011(6) 0.0091(6) -0.0030(6)
C5 C 0.0185(8) 0.0173(7) 0.0177(7) -0.0011(6) 0.0060(6) -0.0007(6)
C6 C 0.0173(8) 0.0128(6) 0.0119(7) -0.0014(6) 0.0037(6) 0.0017(5)
C7 C 0.0154(7) 0.0116(6) 0.0127(6) -0.0008(5) 0.0024(5) -0.0004(5)
C8 C 0.0157(7) 0.0111(6) 0.0127(6) -0.0009(5) 0.0038(5) 0.0006(5)
C9 C 0.0148(7) 0.0166(7) 0.0143(7) -0.0008(6) 0.0030(6) 0.0019(6)
C10 C 0.0154(8) 0.0186(7) 0.0167(7) -0.0010(6) 0.0038(6) 0.0001(6)
C11 C 0.0172(8) 0.0221(7) 0.0200(7) -0.0002(6) 0.0072(6) 0.0016(6)
C12 C 0.0189(8) 0.0200(7) 0.0179(8) -0.0010(6) 0.0083(6) 0.0014(6)
C13 C 0.0190(8) 0.0130(6) 0.0140(7) -0.0011(6) 0.0048(6) 0.0001(5)

loop_
_atom_type_symbol
_atom_type_scat_dispersion_real
_atom_type_scat_dispersion_imag
_atom_type_scat_source
_atom_type_scat_versus_stol_list
C 0.0033 0.0016 'International Tables Vol C tables 4.2.6.8 and 6.1.1.1'
;
 stol     0.00    0.05    0.10    0.15    0.20    0.25    0.30    0.35    0.40
  f      6.000   5.755   5.129   4.349   3.605   2.992   2.530   2.198   1.966
 stol     0.45    0.50    0.55    0.60    0.65    0.70    0.75    0.80    0.85
  f      1.805   1.690   1.604   1.535   1.476   1.422   1.369   1.317   1.265
 stol     0.90    0.95    1.00    1.05    1.10    1.15    1.20    1.25    1.30
  f      1.213   1.161   1.109   1.058   1.007   0.958   0.910   0.863   0.818
 stol     1.35    1.40    1.45    1.50    1.55    1.60    1.65    1.70    1.75
  f      0.775   0.734   0.694   0.656   0.621   0.587   0.554   0.524   0.495
;
H 0.0000 0.0000 'International Tables Vol C tables 4.2.6.8 and 6.1.1.1'
;
 stol     0.00    0.05    0.10    0.15    0.20    0.25    0.30    0.35    0.40
  f      1.000   0.943   0.801   0.628   0.469   0.341   0.246   0.178   0.130
 stol     0.45    0.50    0.55    0.60    0.65    0.70    0.75    0.80    0.85
  f      0.096   0.071   0.054   0.041   0.032   0.025   0.020   0.016   0.013
 stol     0.90    0.95    1.00    1.05    1.10    1.15    1.20    1.25    1.30
  f      0.011   0.009   0.007   0.006   0.005   0.004   0.004   0.003   0.003
 stol     1.35    1.40    1.45    1.50    1.55    1.60    1.65    1.70    1.75
  f      0.002   0.002   0.002   0.002   0.001   0.001   0.001   0.001   0.001
;
Br -0.2901 2.4595 'International Tables Vol C tables 4.2.6.8 and 6.1.1.1'
;
 stol     0.00    0.05    0.10    0.15    0.20    0.25    0.30    0.35    0.40
  f     35.000  34.295  32.466  30.121  27.773  25.669  23.849  22.261  20.834
 stol     0.45    0.50    0.55    0.60    0.65    0.70    0.75    0.80    0.85
  f     19.512  18.260  17.064  15.922  14.838  13.819  12.872  12.001  11.209
 stol     0.90    0.95    1.00    1.05    1.10    1.15    1.20    1.25    1.30
  f     10.493   9.853   9.284   8.780   8.337   7.947   7.604   7.303   7.037
 stol     1.35    1.40    1.45    1.50    1.55    1.60    1.65    1.70    1.75
  f      6.801   6.590   6.401   6.228   6.069   5.922   5.783   5.650   5.524
;
N 0.0061 0.0033 'International Tables Vol C tables 4.2.6.8 and 6.1.1.1'
;
 stol     0.00    0.05    0.10    0.15    0.20    0.25    0.30    0.35    0.40
  f      7.000   6.781   6.197   5.420   4.612   3.881   3.273   2.795   2.432
 stol     0.45    0.50    0.55    0.60    0.65    0.70    0.75    0.80    0.85
  f      2.162   1.963   1.816   1.706   1.621   1.552   1.494   1.443   1.395
 stol     0.90    0.95    1.00    1.05    1.10    1.15    1.20    1.25    1.30
  f      1.349   1.304   1.260   1.216   1.172   1.128   1.085   1.042   1.000
 stol     1.35    1.40    1.45    1.50    1.55    1.60    1.65    1.70    1.75
  f      0.958   0.917   0.878   0.839   0.802   0.766   0.731   0.697   0.665
;
O 0.0106 0.0060 'International Tables Vol C tables 4.2.6.8 and 6.1.1.1'
;
 stol     0.00    0.05    0.10    0.15    0.20    0.25    0.30    0.35    0.40
  f      8.000   7.800   7.253   6.493   5.658   4.855   4.142   3.544   3.059
 stol     0.45    0.50    0.55    0.60    0.65    0.70    0.75    0.80    0.85
  f      2.675   2.377   2.147   1.971   1.835   1.728   1.644   1.574   1.516
 stol     0.90    0.95    1.00    1.05    1.10    1.15    1.20    1.25    1.30
  f      1.465   1.419   1.376   1.335   1.295   1.256   1.217   1.179   1.141
 stol     1.35    1.40    1.45    1.50    1.55    1.60    1.65    1.70    1.75
  f      1.103   1.066   1.029   0.993   0.957   0.922   0.888   0.854   0.821
;

loop_
_geom_angle_atom_site_label_1
_geom_angle_atom_site_label_2
_geom_angle_atom_site_label_3
_geom_angle
C1 N1 C7 106.16(12)
C1 N2 C5 122.30(11)
C1 N2 C6 107.91(12)
C5 N2 C6 129.77(12)
N1 C1 N2 110.14(11)
N1 C1 C2 131.26(12)
N2 C1 C2 118.60(13)
C1 C2 C3 118.84(12)
C2 C3 C4 121.06(11)
C3 C4 C5 119.50(13)
N2 C5 C4 119.68(12)
N2 C6 C7 105.32(11)
N1 C7 C6 110.47(12)
N1 C7 C8 121.83(13)
C6 C7 C8 127.68(11)
C7 C8 C9 120.75(12)
C7 C8 C13 120.42(10)
C9 C8 C13 118.76(12)
C8 C9 C10 120.30(13)
Br1 C10 C9 119.48(10)
Br1 C10 C11 119.36(9)
C9 C10 C11 121.07(11)
C10 C11 C12 119.16(12)
C11 C12 C13 120.72(13)
O1 C13 C8 122.03(12)
O1 C13 C12 117.97(12)
C8 C13 C12 119.99(11)

loop_
_geom_bond_atom_site_label_1
_geom_bond_atom_site_label_2
_geom_bond_distance
Br1 C10 1.8967(11)
O1 C13 1.3494(14)
N1 C1 1.324(2)
N1 C7 1.3788(16)
N2 C1 1.3938(17)
N2 C5 1.368(2)
N2 C6 1.3662(18)
C1 C2 1.4185(17)
C2 C3 1.366(2)
C3 C4 1.4294(18)
C4 C5 1.3631(17)
C6 C7 1.385(2)
C7 C8 1.4618(19)
C8 C9 1.3993(16)
C8 C13 1.412(2)
C9 C10 1.3876(19)
C10 C11 1.393(2)
C11 C12 1.3856(16)
C12 C13 1.3988(19)

loop_
_geom_hbond_atom_site_label_D
_geom_hbond_atom_site_label_H
_geom_hbond_atom_site_label_A
_geom_hbond_site_symmetry_A
_geom_hbond_distance_DH
_geom_hbond_distance_HA
_geom_hbond_distance_DA
_geom_hbond_angle_DHA
C6 H6 O1 4_564 1.083(10) 2.162(10) 3.2349(15) 170.1(11)
O1 H13 N1 . 0.994(12) 1.685(14) 2.5987(18) 150.8(14)
O1 H13 C7 . 0.994(12) 2.305(15) 2.8711(18) 115.1(10)

loop_
_restr_distance_atom_site_label_1
_restr_distance_atom_site_label_2
_restr_distance_target
_restr_distance_target_weight_param
C2 H2 1.083 0.001
C3 H3 1.083 0.001
C4 H4 1.083 0.001
C5 H5 1.083 0.001
C6 H6 1.083 0.001
C9 H9 1.083 0.001
C11 H11 1.083 0.001
C12 H12 1.083 0.001
O1 H13 0.992 0.001

_cod_database_fobs_code 2108336
